data_4510173
loop_
_publ_author_name
'Liu, Bo'
'Wei, Lei'
'Li, Nan-nan'
'Wu, Wei-Ping'
'Miao, Hui'
'Wang, Yao-Yu'
'Shi, Qi-Zhen'

_publ_section_title
;
 Solvent/Temperature and Dipyridyl Ligands Induced Diverse Coordination
 Polymers Based on 3-(2&#x2032;,5&#x2032;-Dicarboxylphenyl)pyridine
;
_journal_issue 3
_journal_name_full 'Crystal Growth &amp; Design'
_journal_page_first 1110
_journal_paper_doi 10.1021/cg401599x
_journal_volume 14
_journal_year 2014
_chemical_formula_sum 'C26 H28 Cd2 N2 O15'
_chemical_formula_weight 833.33
_chemical_name_systematic
; 
 ? 
;
_space_group_IT_number 15
_symmetry_cell_setting monoclinic
_symmetry_space_group_name_Hall '-C 2yc'
_symmetry_space_group_name_H-M 'C 1 2/c 1'
_atom_sites_solution_hydrogens geom
_atom_sites_solution_primary direct
_atom_sites_solution_secondary difmap
_audit_creation_method SHELXL-97
_cell_angle_alpha 90.00
_cell_angle_beta 93.1400(10)
_cell_angle_gamma 90.00
_cell_formula_units_Z 4
_cell_length_a 14.4791(9)
_cell_length_b 12.5483(9)
_cell_length_c 15.9612(11)
_cell_measurement_reflns_used 4507
_cell_measurement_temperature 296(2)
_cell_measurement_theta_max 28.034
_cell_measurement_theta_min 2.540
_cell_volume 2895.6(3)
_computing_structure_refinement 'SHELXL-97 (Sheldrick, 1997)'
_computing_structure_solution 'SHELXS-97 (Sheldrick, 1990)'
_diffrn_ambient_temperature 296(2)
_diffrn_measured_fraction_theta_full 0.998
_diffrn_measured_fraction_theta_max 0.998
_diffrn_radiation_monochromator graphite
_diffrn_radiation_source 'fine-focus sealed tube'
_diffrn_radiation_type MoK\a
_diffrn_radiation_wavelength 0.71073
_diffrn_reflns_av_R_equivalents 0.0174
_diffrn_reflns_av_sigmaI/netI 0.0204
_diffrn_reflns_limit_h_max 17
_diffrn_reflns_limit_h_min -13
_diffrn_reflns_limit_k_max 12
_diffrn_reflns_limit_k_min -14
_diffrn_reflns_limit_l_max 18
_diffrn_reflns_limit_l_min -19
_diffrn_reflns_number 7156
_diffrn_reflns_theta_full 25.10
_diffrn_reflns_theta_max 25.10
_diffrn_reflns_theta_min 2.46
_exptl_absorpt_coefficient_mu 1.546
_exptl_absorpt_correction_T_max 0.7790
_exptl_absorpt_correction_T_min 0.6713
_exptl_absorpt_correction_type multi-scan
_exptl_absorpt_process_details sadabs
_exptl_crystal_colour block
_exptl_crystal_density_diffrn 1.879
_exptl_crystal_density_method 'not measured'
_exptl_crystal_description colorless
_exptl_crystal_F_000 1600
_exptl_crystal_size_max 0.28
_exptl_crystal_size_mid 0.19
_exptl_crystal_size_min 0.17
_refine_diff_density_max 0.675
_refine_diff_density_min -0.406
_refine_diff_density_rms 0.096
_refine_ls_extinction_method none
_refine_ls_goodness_of_fit_ref 1.061
_refine_ls_hydrogen_treatment constr
_refine_ls_matrix_type full
_refine_ls_number_parameters 205
_refine_ls_number_reflns 2581
_refine_ls_number_restraints 0
_refine_ls_restrained_S_all 1.061
_refine_ls_R_factor_all 0.0265
_refine_ls_R_factor_gt 0.0244
_refine_ls_shift/su_max 0.051
_refine_ls_shift/su_mean 0.003
_refine_ls_structure_factor_coef Fsqd
_refine_ls_weighting_details 'calc w=1/[\s^2^(Fo^2^)+(0.0416P)^2^+5.5084P] where P=(Fo^2^+2Fc^2^)/3'
_refine_ls_weighting_scheme calc
_refine_ls_wR_factor_gt 0.0699
_refine_ls_wR_factor_ref 0.0713
_reflns_number_gt 2396
_reflns_number_total 2581
_reflns_threshold_expression >2sigma(I)
_cod_data_source_file cg401599x_si_002.cif
_cod_data_source_block 3
_cod_depositor_comments
;
The following automatic conversions were performed:

'_symmetry_cell_setting' value 'Monoclinic' changed to 'monoclinic'
according to
/usr/data/users/saulius/crontab/automatic-downloads/current/ACS/lib/dictionaries/cif_core.dic
dictionary named 'cif_core.dic' version 2.4.2 from 2011-04-26.

Automatic conversion script
Id: cif_fix_values 2281 2013-09-26 08:29:07Z andrius 
;
_cod_original_sg_symbol_H-M C2/c
_cod_original_formula_sum C26H28Cd2N2O15
_cod_database_code 4510173

loop_
_symmetry_equiv_pos_as_xyz
'x, y, z'
'-x, y, -z+1/2'
'x+1/2, y+1/2, z'
'-x+1/2, y+1/2, -z+1/2'
'-x, -y, -z'
'x, -y, z-1/2'
'-x+1/2, -y+1/2, -z'
'x+1/2, -y+1/2, z-1/2'

loop_
_atom_site_label
_atom_site_type_symbol
_atom_site_fract_x
_atom_site_fract_y
_atom_site_fract_z
_atom_site_U_iso_or_equiv
_atom_site_adp_type
_atom_site_occupancy
_atom_site_symmetry_multiplicity
_atom_site_calc_flag
_atom_site_refinement_flags
Cd1 Cd 0.021790(14) 0.327482(16) 0.361548(13) 0.02375(10) Uani 1 1 d .
O1 O 0.09467(13) 0.37886(17) 0.23255(12) 0.0270(5) Uani 1 1 d .
O2 O 0.19784(15) 0.50149(18) 0.27237(14) 0.0358(5) Uani 1 1 d .
O3 O 0.44738(16) 0.31104(18) -0.06840(14) 0.0352(5) Uani 1 1 d .
O4 O 0.44102(19) 0.15470(19) -0.00872(16) 0.0398(6) Uani 1 1 d .
N1 N 0.33873(17) 0.7419(2) 0.10758(15) 0.0270(6) Uani 1 1 d .
C1 C 0.2548(2) 0.7877(3) 0.1046(2) 0.0303(7) Uani 1 1 d .
H1 H 0.2510 0.8617 0.1048 0.036 Uiso 1 1 calc R
C2 C 0.1740(2) 0.7291(3) 0.1014(2) 0.0356(8) Uani 1 1 d .
H2 H 0.1168 0.7631 0.0994 0.043 Uiso 1 1 calc R
C3 C 0.1794(2) 0.6194(3) 0.1012(2) 0.0319(7) Uani 1 1 d .
H3 H 0.1257 0.5786 0.0991 0.038 Uiso 1 1 calc R
C4 C 0.2651(2) 0.5703(2) 0.10421(17) 0.0241(6) Uani 1 1 d .
C5 C 0.3425(2) 0.6365(2) 0.10640(18) 0.0245(6) Uani 1 1 d .
H5 H 0.4005 0.6046 0.1071 0.029 Uiso 1 1 calc R
C6 C 0.27913(19) 0.4529(2) 0.10543(18) 0.0237(6) Uani 1 1 d .
C7 C 0.3395(2) 0.4067(2) 0.05109(18) 0.0256(6) Uani 1 1 d .
H7 H 0.3695 0.4503 0.0141 0.031 Uiso 1 1 calc R
C8 C 0.3565(2) 0.2975(2) 0.05024(18) 0.0253(6) Uani 1 1 d .
C9 C 0.3116(2) 0.2335(3) 0.1059(2) 0.0296(7) Uani 1 1 d .
H9 H 0.3225 0.1604 0.1068 0.036 Uiso 1 1 calc R
C10 C 0.2510(2) 0.2772(3) 0.15999(19) 0.0287(7) Uani 1 1 d .
H10 H 0.2212 0.2330 0.1967 0.034 Uiso 1 1 calc R
C11 C 0.23365(19) 0.3858(2) 0.16072(17) 0.0230(6) Uani 1 1 d .
C12 C 0.17119(19) 0.4277(2) 0.22589(17) 0.0237(6) Uani 1 1 d .
C13 C 0.4191(2) 0.2511(3) -0.01220(18) 0.0281(7) Uani 1 1 d .
O1W O 0.0000 0.1844(2) 0.2500 0.0296(7) Uani 1 2 d S
O2W O 0.0641(3) 0.4960(2) 0.3927(2) 0.0815(12) Uani 1 1 d .
O3W O 0.11797(18) 0.0359(2) 0.18599(18) 0.0520(7) Uani 1 1 d .
O4W O 0.0000 0.6497(7) 0.2500 0.154(3) Uani 1 2 d S
O5W O 1.0000 0.1315(5) 0.7500 0.130(3) Uani 1 2 d S

loop_
_atom_site_aniso_label
_atom_site_aniso_U_11
_atom_site_aniso_U_22
_atom_site_aniso_U_33
_atom_site_aniso_U_23
_atom_site_aniso_U_13
_atom_site_aniso_U_12
Cd1 0.02443(15) 0.02339(15) 0.02422(15) 0.00138(8) 0.00847(9) 0.00168(8)
O1 0.0215(10) 0.0342(12) 0.0261(11) -0.0018(9) 0.0084(8) -0.0066(9)
O2 0.0343(12) 0.0367(13) 0.0380(12) -0.0136(10) 0.0164(10) -0.0129(10)
O3 0.0371(13) 0.0365(13) 0.0338(13) 0.0012(10) 0.0187(10) 0.0032(10)
O4 0.0531(16) 0.0320(13) 0.0363(14) 0.0026(10) 0.0212(12) 0.0111(11)
N1 0.0296(14) 0.0251(13) 0.0264(13) -0.0018(10) 0.0036(10) -0.0027(10)
C1 0.0374(18) 0.0243(16) 0.0295(16) -0.0022(13) 0.0034(13) 0.0040(13)
C2 0.0267(16) 0.0386(19) 0.0417(19) -0.0006(15) 0.0028(14) 0.0072(14)
C3 0.0242(15) 0.0370(19) 0.0351(18) 0.0001(14) 0.0060(13) -0.0020(13)
C4 0.0261(15) 0.0282(16) 0.0187(14) -0.0005(12) 0.0059(11) -0.0029(12)
C5 0.0249(15) 0.0256(15) 0.0232(15) -0.0003(12) 0.0036(12) 0.0003(12)
C6 0.0212(14) 0.0249(15) 0.0253(15) -0.0009(12) 0.0043(11) -0.0032(11)
C7 0.0256(15) 0.0283(16) 0.0238(15) 0.0014(12) 0.0096(12) -0.0043(12)
C8 0.0225(15) 0.0280(16) 0.0262(15) -0.0037(12) 0.0073(12) 0.0014(12)
C9 0.0319(16) 0.0234(16) 0.0346(17) 0.0010(13) 0.0110(13) 0.0026(12)
C10 0.0293(16) 0.0280(16) 0.0301(16) 0.0033(13) 0.0124(13) -0.0024(13)
C11 0.0202(14) 0.0267(16) 0.0226(14) -0.0024(12) 0.0065(11) -0.0039(11)
C12 0.0236(15) 0.0250(15) 0.0232(14) 0.0016(12) 0.0084(11) -0.0020(12)
C13 0.0253(15) 0.0337(18) 0.0258(15) -0.0032(13) 0.0064(12) -0.0006(13)
O1W 0.0297(16) 0.0284(17) 0.0311(17) 0.000 0.0050(13) 0.000
O2W 0.139(3) 0.0463(18) 0.065(2) -0.0249(15) 0.062(2) -0.0497(19)
O3W 0.0435(15) 0.0519(17) 0.0614(17) 0.0113(13) 0.0109(13) 0.0116(12)
O4W 0.188(9) 0.104(6) 0.172(8) 0.000 0.018(7) 0.000
O5W 0.107(5) 0.070(4) 0.213(8) 0.000 0.009(5) 0.000

loop_
_atom_type_symbol
_atom_type_description
_atom_type_scat_dispersion_real
_atom_type_scat_dispersion_imag
_atom_type_scat_source
C C 0.0033 0.0016 'International Tables Vol C Tables 4.2.6.8 and 6.1.1.4'
H H 0.0000 0.0000 'International Tables Vol C Tables 4.2.6.8 and 6.1.1.4'
N N 0.0061 0.0033 'International Tables Vol C Tables 4.2.6.8 and 6.1.1.4'
O O 0.0106 0.0060 'International Tables Vol C Tables 4.2.6.8 and 6.1.1.4'
Cd Cd -0.8075 1.2024 'International Tables Vol C Tables 4.2.6.8 and 6.1.1.4'

loop_
_geom_angle_atom_site_label_1
_geom_angle_atom_site_label_2
_geom_angle_atom_site_label_3
_geom_angle
_geom_angle_site_symmetry_1
_geom_angle_site_symmetry_3
O2W Cd1 O1 93.54(13) . 2
O2W Cd1 N1 99.52(13) . 4_545
O1 Cd1 N1 150.77(8) 2 4_545
O2W Cd1 O3 135.56(9) . 8_456
O1 Cd1 O3 100.34(8) 2 8_456
N1 Cd1 O3 88.45(9) 4_545 8_456
O2W Cd1 O4 82.18(9) . 8_456
O1 Cd1 O4 99.25(8) 2 8_456
N1 Cd1 O4 108.32(9) 4_545 8_456
O3 Cd1 O4 54.09(8) 8_456 8_456
O2W Cd1 O1 79.26(8) . .
O1 Cd1 O1 73.16(8) 2 .
N1 Cd1 O1 83.70(8) 4_545 .
O3 Cd1 O1 145.18(7) 8_456 .
O4 Cd1 O1 159.38(8) 8_456 .
O2W Cd1 O1W 147.39(9) . .
O1 Cd1 O1W 71.32(6) 2 .
N1 Cd1 O1W 83.95(7) 4_545 .
O3 Cd1 O1W 76.62(7) 8_456 .
O4 Cd1 O1W 127.79(6) 8_456 .
O1 Cd1 O1W 68.84(6) . .
O2W Cd1 C13 109.07(10) . 8_456
O1 Cd1 C13 99.99(8) 2 8_456
N1 Cd1 C13 100.23(9) 4_545 8_456
O3 Cd1 C13 27.08(9) 8_456 8_456
O4 Cd1 C13 27.04(8) 8_456 8_456
O1 Cd1 C13 169.83(8) . 8_456
O1W Cd1 C13 102.06(8) . 8_456
C12 O1 Cd1 133.85(18) . 2
C12 O1 Cd1 127.75(18) . .
Cd1 O1 Cd1 98.14(7) 2 .
C13 O3 Cd1 94.16(19) . 8
C13 O4 Cd1 90.33(18) . 8
C5 N1 C1 117.8(3) . .
C5 N1 Cd1 115.45(19) . 4
C1 N1 Cd1 125.8(2) . 4
N1 C1 C2 122.5(3) . .
N1 C1 H1 118.8 . .
C2 C1 H1 118.8 . .
C3 C2 C1 118.9(3) . .
C3 C2 H2 120.5 . .
C1 C2 H2 120.5 . .
C2 C3 C4 119.7(3) . .
C2 C3 H3 120.2 . .
C4 C3 H3 120.2 . .
C3 C4 C5 117.0(3) . .
C3 C4 C6 124.3(3) . .
C5 C4 C6 118.7(3) . .
N1 C5 C4 124.2(3) . .
N1 C5 H5 117.9 . .
C4 C5 H5 117.9 . .
C7 C6 C11 118.2(3) . .
C7 C6 C4 119.6(3) . .
C11 C6 C4 122.2(3) . .
C8 C7 C6 122.2(3) . .
C8 C7 H7 118.9 . .
C6 C7 H7 118.9 . .
C9 C8 C7 118.3(3) . .
C9 C8 C13 121.5(3) . .
C7 C8 C13 120.1(3) . .
C10 C9 C8 120.5(3) . .
C10 C9 H9 119.7 . .
C8 C9 H9 119.7 . .
C11 C10 C9 121.2(3) . .
C11 C10 H10 119.4 . .
C9 C10 H10 119.4 . .
C10 C11 C6 119.4(3) . .
C10 C11 C12 117.6(2) . .
C6 C11 C12 122.8(3) . .
O2 C12 O1 123.7(3) . .
O2 C12 C11 119.7(2) . .
O1 C12 C11 116.5(3) . .
O4 C13 O3 121.3(3) . .
O4 C13 C8 120.4(3) . .
O3 C13 C8 118.3(3) . .
O4 C13 Cd1 62.62(16) . 8
O3 C13 Cd1 58.76(15) . 8
C8 C13 Cd1 174.5(2) . 8
Cd1 O1W Cd1 89.87(9) . 2

loop_
_geom_bond_atom_site_label_1
_geom_bond_atom_site_label_2
_geom_bond_distance
_geom_bond_site_symmetry_2
Cd1 O2W 2.249(3) .
Cd1 O1 2.289(2) 2
Cd1 N1 2.316(2) 4_545
Cd1 O3 2.359(2) 8_456
Cd1 O4 2.443(2) 8_456
Cd1 O1 2.4508(19) .
Cd1 O1W 2.536(2) .
Cd1 C13 2.752(3) 8_456
O1 C12 1.276(3) .
O1 Cd1 2.289(2) 2
O2 C12 1.235(4) .
O3 C13 1.256(4) .
O3 Cd1 2.359(2) 8
O4 C13 1.251(4) .
O4 Cd1 2.443(2) 8
N1 C5 1.323(4) .
N1 C1 1.343(4) .
N1 Cd1 2.316(2) 4
C1 C2 1.380(5) .
C1 H1 0.9300 .
C2 C3 1.379(5) .
C2 H2 0.9300 .
C3 C4 1.384(4) .
C3 H3 0.9300 .
C4 C5 1.394(4) .
C4 C6 1.487(4) .
C5 H5 0.9300 .
C6 C7 1.391(4) .
C6 C11 1.409(4) .
C7 C8 1.394(4) .
C7 H7 0.9300 .
C8 C9 1.385(4) .
C8 C13 1.501(4) .
C9 C10 1.379(4) .
C9 H9 0.9300 .
C10 C11 1.386(5) .
C10 H10 0.9300 .
C11 C12 1.510(4) .
C13 Cd1 2.752(3) 8
O1W Cd1 2.536(2) 2

loop_
_geom_torsion_atom_site_label_1
_geom_torsion_atom_site_label_2
_geom_torsion_atom_site_label_3
_geom_torsion_atom_site_label_4
_geom_torsion
_geom_torsion_site_symmetry_1
_geom_torsion_site_symmetry_4
O2W Cd1 O1 C12 45.3(3) . .
O1 Cd1 O1 C12 142.4(2) 2 .
N1 Cd1 O1 C12 -55.7(2) 4_545 .
O3 Cd1 O1 C12 -133.7(2) 8_456 .
O4 Cd1 O1 C12 71.5(3) 8_456 .
O1W Cd1 O1 C12 -141.6(2) . .
C13 Cd1 O1 C12 -169.0(4) 8_456 .
O2W Cd1 O1 Cd1 -129.44(14) . 2
O1 Cd1 O1 Cd1 -32.37(10) 2 2
N1 Cd1 O1 Cd1 129.58(9) 4_545 2
O3 Cd1 O1 Cd1 51.50(16) 8_456 2
O4 Cd1 O1 Cd1 -103.2(2) 8_456 2
O1W Cd1 O1 Cd1 43.65(6) . 2
C13 Cd1 O1 Cd1 16.2(5) 8_456 2
C5 N1 C1 C2 0.7(4) . .
Cd1 N1 C1 C2 -167.5(2) 4 .
N1 C1 C2 C3 0.0(5) . .
C1 C2 C3 C4 0.0(5) . .
C2 C3 C4 C5 -0.6(4) . .
C2 C3 C4 C6 179.2(3) . .
C1 N1 C5 C4 -1.5(4) . .
Cd1 N1 C5 C4 168.0(2) 4 .
C3 C4 C5 N1 1.5(4) . .
C6 C4 C5 N1 -178.3(3) . .
C3 C4 C6 C7 131.8(3) . .
C5 C4 C6 C7 -48.4(4) . .
C3 C4 C6 C11 -48.8(4) . .
C5 C4 C6 C11 131.0(3) . .
C11 C6 C7 C8 -0.5(4) . .
C4 C6 C7 C8 179.0(3) . .
C6 C7 C8 C9 -0.2(4) . .
C6 C7 C8 C13 177.3(3) . .
C7 C8 C9 C10 0.6(5) . .
C13 C8 C9 C10 -176.9(3) . .
C8 C9 C10 C11 -0.4(5) . .
C9 C10 C11 C6 -0.3(4) . .
C9 C10 C11 C12 -176.0(3) . .
C7 C6 C11 C10 0.7(4) . .
C4 C6 C11 C10 -178.7(3) . .
C7 C6 C11 C12 176.2(3) . .
C4 C6 C11 C12 -3.2(4) . .
Cd1 O1 C12 O2 133.9(3) 2 .
Cd1 O1 C12 O2 -38.9(4) . .
Cd1 O1 C12 C11 -50.4(4) 2 .
Cd1 O1 C12 C11 136.8(2) . .
C10 C11 C12 O2 126.9(3) . .
C6 C11 C12 O2 -48.7(4) . .
C10 C11 C12 O1 -49.0(4) . .
C6 C11 C12 O1 135.4(3) . .
Cd1 O4 C13 O3 -4.0(3) 8 .
Cd1 O4 C13 C8 174.8(2) 8 .
Cd1 O3 C13 O4 4.2(3) 8 .
Cd1 O3 C13 C8 -174.7(2) 8 .
C9 C8 C13 O4 -8.7(5) . .
C7 C8 C13 O4 173.9(3) . .
C9 C8 C13 O3 170.2(3) . .
C7 C8 C13 O3 -7.3(4) . .
C9 C8 C13 Cd1 114(2) . 8
C7 C8 C13 Cd1 -64(2) . 8
O2W Cd1 O1W Cd1 -25.4(2) . 2
O1 Cd1 O1W Cd1 40.55(5) 2 2
N1 Cd1 O1W Cd1 -123.64(6) 4_545 2
O3 Cd1 O1W Cd1 146.52(6) 8_456 2
O4 Cd1 O1W Cd1 127.83(9) 8_456 2
O1 Cd1 O1W Cd1 -38.08(5) . 2
C13 Cd1 O1W Cd1 137.15(6) 8_456 2
